data_2213551
loop_
_publ_author_name
'Seo,  Pil Ja'
'Choi, Hong Dae'
'Son, Byeng Wha'
'Lee, Uk'

_publ_section_title
;
 2-(5-Ethyl-3-methylsulfanyl-1-benzofuran-2-yl)acetic acid
;
_journal_coeditor_code SJ2260
_journal_issue 5
_journal_name_full 'Acta Crystallographica Section E'
_journal_page_first o2048
_journal_page_last o2049
_journal_paper_doi 10.1107/S1600536807013165
_journal_volume 63
_journal_year 2007
_chemical_formula_iupac 'C13 H14 O3 S'
_chemical_formula_moiety 'C13 H14 O3 S'
_chemical_formula_sum 'C13 H14 O3 S'
_chemical_formula_weight 250.30
_chemical_name_systematic
;
2-(5-Ethyl-3-methylsulfanyl-1-benzofuran-2-yl)acetic acid
;
_space_group_IT_number 2
_symmetry_cell_setting triclinic
_symmetry_space_group_name_Hall '-P 1'
_symmetry_space_group_name_H-M 'P -1'
_atom_sites_solution_hydrogens geom
_atom_sites_solution_primary direct
_atom_sites_solution_secondary difmap
_audit_creation_method SHELXL-97
_cell_angle_alpha 94.7110(10)
_cell_angle_beta 93.1530(10)
_cell_angle_gamma 90.5380(10)
_cell_formula_units_Z 2
_cell_length_a 5.0746(4)
_cell_length_b 8.0636(6)
_cell_length_c 15.0580(10)
_cell_measurement_reflns_used 2838
_cell_measurement_temperature 173(2)
_cell_measurement_theta_max 28.18
_cell_measurement_theta_min 2.72
_cell_volume 613.10(8)
_computing_cell_refinement 'SAINT (Bruker, 1997)'
_computing_data_collection 'SMART (Bruker, 1997)'
_computing_data_reduction SAINT
_computing_molecular_graphics 'ORTEP-3 (Farrugia, 1997) and DIAMOND (Brandenburg, 1998)'
_computing_publication_material SHELXL97
_computing_structure_refinement 'SHELXL97 (Sheldrick, 1997)'
_computing_structure_solution 'SHELXS97 (Sheldrick, 1997)'
_diffrn_ambient_temperature 173(2)
_diffrn_detector_area_resol_mean 10.00
_diffrn_measured_fraction_theta_full 0.983
_diffrn_measured_fraction_theta_max 0.983
_diffrn_measurement_device_type 'Bruker SMART CCD'
_diffrn_measurement_method '\f and \w'
_diffrn_radiation_monochromator graphite
_diffrn_radiation_source 'fine-focus sealed tube'
_diffrn_radiation_type MoK\a
_diffrn_radiation_wavelength 0.71073
_diffrn_reflns_av_R_equivalents 0.0312
_diffrn_reflns_av_sigmaI/netI 0.0245
_diffrn_reflns_limit_h_max 6
_diffrn_reflns_limit_h_min -6
_diffrn_reflns_limit_k_max 9
_diffrn_reflns_limit_k_min -9
_diffrn_reflns_limit_l_max 18
_diffrn_reflns_limit_l_min -12
_diffrn_reflns_number 3461
_diffrn_reflns_theta_full 25.99
_diffrn_reflns_theta_max 25.99
_diffrn_reflns_theta_min 2.72
_diffrn_standards_number 0
_exptl_absorpt_coefficient_mu 0.257
_exptl_absorpt_correction_type none
_exptl_crystal_colour colorless
_exptl_crystal_density_diffrn 1.356
_exptl_crystal_density_method 'not measured'
_exptl_crystal_description block
_exptl_crystal_F_000 264
_exptl_crystal_size_max 0.32
_exptl_crystal_size_mid 0.25
_exptl_crystal_size_min 0.20
_refine_diff_density_max 0.277
_refine_diff_density_min -0.216
_refine_ls_extinction_method none
_refine_ls_goodness_of_fit_ref 1.101
_refine_ls_hydrogen_treatment mixed
_refine_ls_matrix_type full
_refine_ls_number_parameters 159
_refine_ls_number_reflns 2368
_refine_ls_number_restraints 0
_refine_ls_restrained_S_all 1.101
_refine_ls_R_factor_all 0.0389
_refine_ls_R_factor_gt 0.0353
_refine_ls_shift/su_max 0.000
_refine_ls_shift/su_mean 0.000
_refine_ls_structure_factor_coef Fsqd
_refine_ls_weighting_details 'calc w=1/[\s^2^(Fo^2^)+(0.0478P)^2^+0.2398P] where P=(Fo^2^+2Fc^2^)/3'
_refine_ls_weighting_scheme calc
_refine_ls_wR_factor_gt 0.0936
_refine_ls_wR_factor_ref 0.0958
_reflns_number_gt 2145
_reflns_number_total 2368
_reflns_threshold_expression I>2\s(I)
_cod_data_source_file sj2260.cif
_cod_data_source_block I
_cod_database_code 2213551
_cod_database_fobs_code 2213551

loop_
_symmetry_equiv_pos_as_xyz
'x, y, z'
'-x, -y, -z'

loop_
_atom_site_type_symbol
_atom_site_label
_atom_site_fract_x
_atom_site_fract_y
_atom_site_fract_z
_atom_site_U_iso_or_equiv
_atom_site_adp_type
_atom_site_calc_flag
_atom_site_refinement_flags
_atom_site_occupancy
S S 1.08378(8) 0.78807(5) 0.81251(3) 0.03092(15) Uani d . 1
O O1 0.8825(2) 0.44245(13) 0.61842(7) 0.0277(3) Uani d . 1
O O2 0.8617(2) 0.81886(18) 0.54991(9) 0.0393(3) Uani d . 1
H H14 0.815(6) 0.899(4) 0.523(2) 0.082(9) Uiso d . 1
O O3 1.2713(2) 0.90818(15) 0.53205(9) 0.0371(3) Uani d . 1
C C1 0.9524(3) 0.62195(18) 0.74081(10) 0.0241(3) Uani d . 1
C C2 0.7485(3) 0.50541(18) 0.75908(10) 0.0238(3) Uani d . 1
C C3 0.5943(3) 0.48356(19) 0.83136(11) 0.0250(3) Uani d . 1
H H3 0.6156 0.5559 0.8844 0.030 Uiso calc R 1
C C4 0.4098(3) 0.35468(19) 0.82460(11) 0.0262(3) Uani d . 1
C C5 0.3813(3) 0.2495(2) 0.74545(12) 0.0297(4) Uani d . 1
H H5 0.2539 0.1618 0.7416 0.036 Uiso calc R 1
C C6 0.5316(3) 0.2685(2) 0.67270(11) 0.0298(4) Uani d . 1
H H6 0.5110 0.1965 0.6195 0.036 Uiso calc R 1
C C7 0.7137(3) 0.39881(19) 0.68219(10) 0.0250(3) Uani d . 1
C C8 1.0241(3) 0.57953(19) 0.65727(11) 0.0254(3) Uani d . 1
C C9 1.2173(3) 0.6552(2) 0.60094(11) 0.0284(4) Uani d . 1
H H9A 1.2656 0.5705 0.5534 0.034 Uiso calc R 1
H H9B 1.3796 0.6864 0.6383 0.034 Uiso calc R 1
C C10 1.1165(3) 0.80757(19) 0.55796(10) 0.0252(3) Uani d . 1
C C11 0.2428(3) 0.3262(2) 0.90246(12) 0.0317(4) Uani d . 1
H H11A 0.0607 0.2960 0.8795 0.038 Uiso calc R 1
H H11B 0.2351 0.4312 0.9412 0.038 Uiso calc R 1
C C12 0.3500(4) 0.1895(2) 0.95786(12) 0.0376(4) Uani d . 1
H H12A 0.5288 0.2199 0.9820 0.045 Uiso calc R 1
H H12B 0.3548 0.0847 0.9201 0.045 Uiso calc R 1
H H12C 0.2354 0.1758 1.0071 0.045 Uiso calc R 1
C C13 0.8183(4) 0.9339(2) 0.80137(16) 0.0433(5) Uani d . 1
H H13A 0.8052 0.9675 0.7402 0.065 Uiso calc R 1
H H13B 0.8538 1.0322 0.8432 0.065 Uiso calc R 1
H H13C 0.6518 0.8812 0.8147 0.065 Uiso calc R 1

loop_
_atom_site_aniso_label
_atom_site_aniso_U_11
_atom_site_aniso_U_22
_atom_site_aniso_U_33
_atom_site_aniso_U_12
_atom_site_aniso_U_13
_atom_site_aniso_U_23
S 0.0261(2) 0.0262(2) 0.0394(3) -0.00554(15) 0.00043(17) -0.00182(17)
O1 0.0337(6) 0.0242(6) 0.0253(6) -0.0038(5) 0.0016(4) 0.0035(4)
O2 0.0249(6) 0.0440(8) 0.0527(8) 0.0017(5) 0.0020(5) 0.0271(6)
O3 0.0283(6) 0.0347(7) 0.0510(8) -0.0040(5) 0.0024(5) 0.0205(6)
C1 0.0242(7) 0.0201(7) 0.0282(8) -0.0008(6) -0.0018(6) 0.0057(6)
C2 0.0244(7) 0.0202(7) 0.0274(8) 0.0012(6) -0.0022(6) 0.0070(6)
C3 0.0261(8) 0.0227(7) 0.0266(8) 0.0016(6) 0.0002(6) 0.0047(6)
C4 0.0253(8) 0.0224(8) 0.0322(8) 0.0030(6) 0.0012(6) 0.0090(6)
C5 0.0286(8) 0.0216(8) 0.0390(9) -0.0050(6) -0.0005(7) 0.0057(7)
C6 0.0355(9) 0.0232(8) 0.0301(8) -0.0038(7) -0.0014(7) 0.0011(6)
C7 0.0274(8) 0.0235(7) 0.0250(8) 0.0010(6) 0.0011(6) 0.0070(6)
C8 0.0257(8) 0.0212(7) 0.0298(8) -0.0006(6) -0.0012(6) 0.0073(6)
C9 0.0244(8) 0.0299(8) 0.0325(9) 0.0018(6) 0.0029(6) 0.0113(7)
C10 0.0252(8) 0.0263(8) 0.0248(8) -0.0013(6) 0.0024(6) 0.0057(6)
C11 0.0302(8) 0.0283(8) 0.0379(9) 0.0003(7) 0.0076(7) 0.0074(7)
C12 0.0479(11) 0.0331(9) 0.0336(9) 0.0006(8) 0.0072(8) 0.0096(7)
C13 0.0337(10) 0.0265(9) 0.0689(13) 0.0002(7) 0.0070(9) -0.0032(8)

loop_
_atom_type_symbol
_atom_type_description
_atom_type_scat_dispersion_real
_atom_type_scat_dispersion_imag
_atom_type_scat_source
C C 0.0033 0.0016 'International Tables Vol C Tables 4.2.6.8 and 6.1.1.4'
H H 0.0000 0.0000 'International Tables Vol C Tables 4.2.6.8 and 6.1.1.4'
O O 0.0106 0.0060 'International Tables Vol C Tables 4.2.6.8 and 6.1.1.4'
S S 0.1246 0.1234 'International Tables Vol C Tables 4.2.6.8 and 6.1.1.4'

loop_
_geom_angle_atom_site_label_1
_geom_angle_atom_site_label_2
_geom_angle_atom_site_label_3
_geom_angle
C1 S C13 99.20(8)
C8 O1 C7 105.51(12)
C10 O2 H14 112(2)
C8 C1 C2 106.98(14)
C8 C1 S 125.87(12)
C2 C1 S 127.15(12)
C7 C2 C3 119.59(14)
C7 C2 C1 105.33(14)
C3 C2 C1 135.07(15)
C4 C3 C2 119.01(15)
C4 C3 H3 120.5
C2 C3 H3 120.5
C3 C4 C5 119.47(15)
C3 C4 C11 120.19(15)
C5 C4 C11 120.33(14)
C6 C5 C4 122.69(14)
C6 C5 H5 118.7
C4 C5 H5 118.7
C7 C6 C5 116.01(15)
C7 C6 H6 122.0
C5 C6 H6 122.0
C6 C7 O1 126.16(15)
C6 C7 C2 123.22(15)
O1 C7 C2 110.61(13)
C1 C8 O1 111.57(13)
C1 C8 C9 131.94(15)
O1 C8 C9 116.47(14)
C8 C9 C10 113.98(13)
C8 C9 H9A 108.8
C10 C9 H9A 108.8
C8 C9 H9B 108.8
C10 C9 H9B 108.8
H9A C9 H9B 107.7
O3 C10 O2 124.37(15)
O3 C10 C9 120.48(14)
O2 C10 C9 115.14(13)
C4 C11 C12 112.63(14)
C4 C11 H11A 109.1
C12 C11 H11A 109.1
C4 C11 H11B 109.1
C12 C11 H11B 109.1
H11A C11 H11B 107.8
C11 C12 H12A 109.5
C11 C12 H12B 109.5
H12A C12 H12B 109.5
C11 C12 H12C 109.5
H12A C12 H12C 109.5
H12B C12 H12C 109.5
S C13 H13A 109.5
S C13 H13B 109.5
H13A C13 H13B 109.5
S C13 H13C 109.5
H13A C13 H13C 109.5
H13B C13 H13C 109.5

loop_
_geom_bond_atom_site_label_1
_geom_bond_atom_site_label_2
_geom_bond_distance
S C1 1.752(2)
S C13 1.807(2)
O1 C8 1.383(2)
O1 C7 1.386(2)
O2 C10 1.297(2)
O2 H14 0.82(3)
O3 C10 1.225(2)
C1 C8 1.347(2)
C1 C2 1.444(2)
C2 C7 1.386(2)
C2 C3 1.397(2)
C3 C4 1.386(2)
C3 H3 0.9500
C4 C5 1.405(2)
C4 C11 1.515(2)
C5 C6 1.387(2)
C5 H5 0.9500
C6 C7 1.386(2)
C6 H6 0.9500
C8 C9 1.489(2)
C9 C10 1.516(2)
C9 H9A 0.9900
C9 H9B 0.9900
C11 C12 1.523(2)
C11 H11A 0.9900
C11 H11B 0.9900
C12 H12A 0.9800
C12 H12B 0.9800
C12 H12C 0.9800
C13 H13A 0.9800
C13 H13B 0.9800
C13 H13C 0.9800

loop_
_geom_hbond_atom_site_label_D
_geom_hbond_atom_site_label_H
_geom_hbond_atom_site_label_A
_geom_hbond_site_symmetry_A
_geom_hbond_distance_DH
_geom_hbond_distance_HA
_geom_hbond_distance_DA
_geom_hbond_angle_DHA
O2 H14 O3 2_776 0.82(3) 1.87(3) 2.684(2) 175(3)

loop_
_geom_torsion_atom_site_label_1
_geom_torsion_atom_site_label_2
_geom_torsion_atom_site_label_3
_geom_torsion_atom_site_label_4
_geom_torsion
C13 S C1 C8 102.92(16)
C13 S C1 C2 -76.89(15)
C8 C1 C2 C7 0.04(17)
S C1 C2 C7 179.88(12)
C8 C1 C2 C3 -179.09(16)
S C1 C2 C3 0.7(3)
C7 C2 C3 C4 0.2(2)
C1 C2 C3 C4 179.27(16)
C2 C3 C4 C5 -0.2(2)
C2 C3 C4 C11 179.02(14)
C3 C4 C5 C6 0.1(2)
C11 C4 C5 C6 -179.07(15)
C4 C5 C6 C7 -0.1(2)
C5 C6 C7 O1 -179.30(14)
C5 C6 C7 C2 0.2(2)
C8 O1 C7 C6 179.49(16)
C8 O1 C7 C2 -0.07(16)
C3 C2 C7 C6 -0.3(2)
C1 C2 C7 C6 -179.56(15)
C3 C2 C7 O1 179.32(13)
C1 C2 C7 O1 0.02(17)
C2 C1 C8 O1 -0.08(17)
S C1 C8 O1 -179.93(11)
C2 C1 C8 C9 178.01(16)
S C1 C8 C9 -1.8(3)
C7 O1 C8 C1 0.09(17)
C7 O1 C8 C9 -178.32(13)
C1 C8 C9 C10 -78.9(2)
O1 C8 C9 C10 99.09(16)
C8 C9 C10 O3 159.01(16)
C8 C9 C10 O2 -22.3(2)
C3 C4 C11 C12 -98.42(18)
C5 C4 C11 C12 80.8(2)

loop_
_cod_related_entry_id
_cod_related_entry_database
_cod_related_entry_code
1 ChemSpider 21124606
